data_7217454
loop_
_publ_author_name
'Cross, Jacob T.'
'Rossi, Nicholas A.'
'Serafin, Mateusz'
'Wheeler, Kraig A.'

_publ_section_title
;
 Tr\"oger's base quasiracemates and crystal packing tendencies
;
_journal_issue 31
_journal_name_full CrystEngComm
_journal_page_first 7251
_journal_paper_doi 10.1039/C4CE00323C
_journal_volume 16
_journal_year 2014
_chemical_formula_moiety 'C15 H12 Cl2 N2'
_chemical_formula_sum 'C15 H12 Cl2 N2'
_chemical_formula_weight 291.17
_chemical_name_systematic
;
 ?
;
_space_group_crystal_system triclinic
_space_group_IT_number 2
_space_group_name_Hall '-P 1'
_space_group_name_H-M_alt 'P -1'
_symmetry_space_group_name_Hall '-P 1'
_symmetry_space_group_name_H-M 'P -1'
_atom_sites_solution_hydrogens geom
_audit_creation_method SHELXL-2013
_cell_angle_alpha 78.154(2)
_cell_angle_beta 79.977(2)
_cell_angle_gamma 72.633(1)
_cell_formula_units_Z 4
_cell_length_a 7.8192(2)
_cell_length_b 9.8988(3)
_cell_length_c 18.2061(5)
_cell_measurement_reflns_used 7520
_cell_measurement_temperature 100(2)
_cell_measurement_theta_max 72.301
_cell_measurement_theta_min 3.198
_cell_volume 1306.65(6)
_computing_cell_refinement APEX2
_computing_data_collection APEX2
_computing_data_reduction
;
SAINT (Bruker, 2010) and XPREP (Bruker, 2010)
;
_computing_molecular_graphics 'XSEED (Barbour, 2001)'
_computing_publication_material 'XSEED (Barbour, 2001)'
_computing_structure_refinement 'SHELXL-2013 (Sheldrick, 2013)'
_computing_structure_solution 'SHELXL-2013 (Sheldrick, 2013)'
_diffrn_ambient_temperature 100(2)
_diffrn_measured_fraction_theta_full 1.000
_diffrn_measured_fraction_theta_max 1.000
_diffrn_measurement_device_type 'Bruker APEXII CCD'
_diffrn_measurement_method 'phi and omega scans'
_diffrn_radiation_monochromator graphite
_diffrn_radiation_source 'fine-focus sealed tube'
_diffrn_radiation_type MoK\a
_diffrn_radiation_wavelength 0.71073
_diffrn_reflns_av_R_equivalents 0.0255
_diffrn_reflns_av_unetI/netI 0.0155
_diffrn_reflns_Laue_measured_fraction_full 1.000
_diffrn_reflns_Laue_measured_fraction_max 1.000
_diffrn_reflns_limit_h_max 9
_diffrn_reflns_limit_h_min -9
_diffrn_reflns_limit_k_max 11
_diffrn_reflns_limit_k_min -11
_diffrn_reflns_limit_l_max 21
_diffrn_reflns_limit_l_min -21
_diffrn_reflns_number 33398
_diffrn_reflns_point_group_measured_fraction_full 1.000
_diffrn_reflns_point_group_measured_fraction_max 1.000
_diffrn_reflns_theta_full 25.242
_diffrn_reflns_theta_max 25.350
_diffrn_reflns_theta_min 1.151
_exptl_absorpt_coefficient_mu 0.482
_exptl_absorpt_correction_type multi-scan
_exptl_absorpt_process_details 'SADABS (Bruker, 2010)'
_exptl_crystal_colour colorless
_exptl_crystal_density_diffrn 1.480
_exptl_crystal_description 'transparent needle'
_exptl_crystal_F_000 600
_exptl_crystal_size_max .39
_exptl_crystal_size_mid .21
_exptl_crystal_size_min .12
_exptl_transmission_factor_max 0.944
_exptl_transmission_factor_min 0.482
_refine_diff_density_max 0.289
_refine_diff_density_min -0.224
_refine_diff_density_rms 0.040
_refine_ls_extinction_method none
_refine_ls_goodness_of_fit_ref 1.046
_refine_ls_hydrogen_treatment constr
_refine_ls_matrix_type full
_refine_ls_number_parameters 343
_refine_ls_number_reflns 4777
_refine_ls_number_restraints 0
_refine_ls_restrained_S_all 1.046
_refine_ls_R_factor_all 0.0296
_refine_ls_R_factor_gt 0.0243
_refine_ls_shift/su_max 0.001
_refine_ls_shift/su_mean 0.000
_refine_ls_structure_factor_coef Fsqd
_refine_ls_weighting_details 'w=1/[\s^2^(Fo^2^)+(0.0274P)^2^+0.5597P] where P=(Fo^2^+2Fc^2^)/3'
_refine_ls_weighting_scheme calc
_refine_ls_wR_factor_gt 0.0591
_refine_ls_wR_factor_ref 0.0623
_reflns_Friedel_coverage 0.000
_reflns_number_gt 4228
_reflns_number_total 4777
_reflns_threshold_expression 'I > 2\s(I)'
_cod_data_source_file c4ce00323c2.cif
_cod_data_source_block TRCL01
_cod_database_code 7217454
_shelx_space_group_comment
;
The symmetry employed for this shelxl refinement is uniquely defined
by the following loop, which should always be used as a source of
symmetry information in preference to the above space-group names.
They are only intended as comments.
;
_shelx_estimated_absorpt_t_min 0.829
_shelx_estimated_absorpt_t_max 0.944
_shelxl_version_number 2013-4

loop_
_space_group_symop_operation_xyz
'x, y, z'
'-x, -y, -z'

loop_
_atom_site_label
_atom_site_type_symbol
_atom_site_fract_x
_atom_site_fract_y
_atom_site_fract_z
_atom_site_U_iso_or_equiv
_atom_site_adp_type
_atom_site_occupancy
_atom_site_site_symmetry_order
_atom_site_calc_flag
_atom_site_refinement_flags_posn
_atom_site_refinement_flags_adp
Cl1A Cl 0.51556(5) -0.18858(4) 0.98434(2) 0.03279(10) Uani 1 1 d . .
Cl2A Cl 1.17763(5) -0.27427(4) 0.50252(2) 0.03154(10) Uani 1 1 d . .
N1A N 0.52084(16) -0.46884(12) 0.72277(7) 0.0239(3) Uani 1 1 d . .
N2A N 0.42410(16) -0.23373(13) 0.64686(7) 0.0252(3) Uani 1 1 d . .
C1A C 0.52212(18) -0.39872(15) 0.78475(8) 0.0217(3) Uani 1 1 d . .
C2A C 0.59926(19) -0.48026(15) 0.84867(8) 0.0236(3) Uani 1 1 d . .
H2A H 0.6529 -0.5803 0.8501 0.028 Uiso 1 1 calc R U
C3A C 0.59904(19) -0.41785(16) 0.91013(8) 0.0253(3) Uani 1 1 d . .
H3A H 0.6526 -0.4738 0.9535 0.030 Uiso 1 1 calc R U
C4A C 0.51869(19) -0.27158(16) 0.90699(8) 0.0259(3) Uani 1 1 d . .
C5A C 0.44308(18) -0.18852(15) 0.84428(8) 0.0250(3) Uani 1 1 d . .
H5A H 0.3895 -0.0886 0.8433 0.030 Uiso 1 1 calc R U
C6A C 0.44508(18) -0.25095(15) 0.78219(8) 0.0229(3) Uani 1 1 d . .
C7A C 0.3684(2) -0.15832(15) 0.71243(8) 0.0269(3) Uani 1 1 d . .
H7A1 H 0.2349 -0.1296 0.7223 0.032 Uiso 1 1 calc R U
H7A2 H 0.4096 -0.0701 0.7007 0.032 Uiso 1 1 calc R U
C8A C 0.3934(2) -0.37558(16) 0.67120(9) 0.0272(3) Uani 1 1 d . .
H8A1 H 0.4055 -0.4210 0.6262 0.033 Uiso 1 1 calc R U
H8A2 H 0.2687 -0.3650 0.6968 0.033 Uiso 1 1 calc R U
C9A C 0.69831(19) -0.50587(14) 0.67728(8) 0.0235(3) Uani 1 1 d . .
H9A1 H 0.7002 -0.5776 0.6462 0.028 Uiso 1 1 calc R U
H9A2 H 0.7927 -0.5501 0.7115 0.028 Uiso 1 1 calc R U
C10A C 0.74155(19) -0.37578(14) 0.62581(8) 0.0213(3) Uani 1 1 d . .
C11A C 0.91606(19) -0.38403(15) 0.59028(8) 0.0240(3) Uani 1 1 d . .
H11A H 1.0064 -0.4732 0.5947 0.029 Uiso 1 1 calc R U
C12A C 0.95754(19) -0.26260(16) 0.54864(8) 0.0250(3) Uani 1 1 d . .
C13A C 0.8285(2) -0.13063(16) 0.54177(8) 0.0267(3) Uani 1 1 d . .
H13A H 0.8598 -0.0470 0.5144 0.032 Uiso 1 1 calc R U
C14A C 0.6546(2) -0.12290(15) 0.57522(8) 0.0250(3) Uani 1 1 d . .
H14A H 0.5652 -0.0333 0.5704 0.030 Uiso 1 1 calc R U
C15A C 0.60802(19) -0.24492(14) 0.61612(8) 0.0215(3) Uani 1 1 d . .
Cl1B Cl 0.61018(5) -0.29305(4) 0.40412(2) 0.03035(10) Uani 1 1 d . .
Cl2B Cl 0.82894(5) 0.54341(3) 0.08167(2) 0.02474(9) Uani 1 1 d . .
N1B N 1.15768(16) -0.14230(12) 0.15410(7) 0.0247(3) Uani 1 1 d . .
N2B N 1.25297(16) -0.01734(12) 0.23423(7) 0.0230(3) Uani 1 1 d . .
C1B C 1.02250(19) -0.17102(14) 0.21450(8) 0.0221(3) Uani 1 1 d . .
C2B C 0.8923(2) -0.22941(15) 0.20022(8) 0.0260(3) Uani 1 1 d . .
H2B H 0.8906 -0.2432 0.1503 0.031 Uiso 1 1 calc R U
C3B C 0.7656(2) -0.26760(15) 0.25724(9) 0.0271(3) Uani 1 1 d . .
H3B H 0.6779 -0.3079 0.2470 0.033 Uiso 1 1 calc R U
C4B C 0.76921(19) -0.24578(14) 0.32963(8) 0.0248(3) Uani 1 1 d . .
C5B C 0.89491(19) -0.18628(14) 0.34519(8) 0.0229(3) Uani 1 1 d . .
H5B H 0.8945 -0.1719 0.3952 0.027 Uiso 1 1 calc R U
C6B C 1.02233(18) -0.14737(14) 0.28774(8) 0.0214(3) Uani 1 1 d . .
C7B C 1.15879(19) -0.07897(15) 0.30406(8) 0.0240(3) Uani 1 1 d . .
H7B1 H 1.0959 -0.0026 0.3347 0.029 Uiso 1 1 calc R U
H7B2 H 1.2483 -0.1523 0.3340 0.029 Uiso 1 1 calc R U
C8B C 1.31066(19) -0.12431(15) 0.18370(9) 0.0266(3) Uani 1 1 d . .
H8B1 H 1.3750 -0.2175 0.2115 0.032 Uiso 1 1 calc R U
H8B2 H 1.3960 -0.0944 0.1410 0.032 Uiso 1 1 calc R U
C9B C 1.0900(2) -0.01170(15) 0.10001(8) 0.0251(3) Uani 1 1 d . .
H9B1 H 0.9717 -0.0112 0.0874 0.030 Uiso 1 1 calc R U
H9B2 H 1.1749 -0.0124 0.0528 0.030 Uiso 1 1 calc R U
C10B C 1.06945(18) 0.12295(14) 0.13205(8) 0.0211(3) Uani 1 1 d . .
C11B C 0.97443(18) 0.25595(15) 0.09631(8) 0.0219(3) Uani 1 1 d . .
H11B H 0.9275 0.2632 0.0505 0.026 Uiso 1 1 calc R U
C12B C 0.94868(18) 0.37712(15) 0.12779(8) 0.0220(3) Uani 1 1 d . .
C13B C 1.01400(18) 0.36937(15) 0.19492(8) 0.0220(3) Uani 1 1 d . .
H13B H 0.9924 0.4532 0.2167 0.026 Uiso 1 1 calc R U
C14B C 1.11101(18) 0.23806(15) 0.22984(8) 0.0218(3) Uani 1 1 d . .
H14B H 1.1568 0.2317 0.2758 0.026 Uiso 1 1 calc R U
C15B C 1.14224(18) 0.11482(14) 0.19815(8) 0.0205(3) Uani 1 1 d . .

loop_
_atom_site_aniso_label
_atom_site_aniso_U_11
_atom_site_aniso_U_22
_atom_site_aniso_U_33
_atom_site_aniso_U_23
_atom_site_aniso_U_13
_atom_site_aniso_U_12
Cl1A 0.0369(2) 0.0336(2) 0.02638(19) -0.01584(15) 0.00055(15) -0.00252(16)
Cl2A 0.02458(19) 0.0432(2) 0.02479(19) 0.00186(15) -0.00218(14) -0.01162(16)
N1A 0.0250(6) 0.0206(6) 0.0274(6) -0.0045(5) -0.0040(5) -0.0076(5)
N2A 0.0234(6) 0.0222(6) 0.0290(7) -0.0035(5) -0.0071(5) -0.0029(5)
C1A 0.0192(7) 0.0215(7) 0.0251(7) -0.0047(6) 0.0009(5) -0.0082(6)
C2A 0.0226(7) 0.0192(7) 0.0277(7) -0.0032(6) 0.0005(6) -0.0062(6)
C3A 0.0247(7) 0.0260(7) 0.0243(7) -0.0025(6) 0.0001(6) -0.0085(6)
C4A 0.0235(7) 0.0302(8) 0.0248(7) -0.0104(6) 0.0046(6) -0.0087(6)
C5A 0.0200(7) 0.0217(7) 0.0307(8) -0.0078(6) 0.0040(6) -0.0034(6)
C6A 0.0161(7) 0.0227(7) 0.0283(7) -0.0049(6) 0.0023(5) -0.0054(5)
C7A 0.0219(7) 0.0223(7) 0.0320(8) -0.0050(6) -0.0017(6) 0.0003(6)
C8A 0.0245(8) 0.0274(8) 0.0322(8) -0.0045(6) -0.0074(6) -0.0089(6)
C9A 0.0277(7) 0.0168(7) 0.0252(7) -0.0047(6) -0.0037(6) -0.0038(6)
C10A 0.0271(7) 0.0181(7) 0.0202(7) -0.0053(5) -0.0064(6) -0.0047(6)
C11A 0.0263(7) 0.0227(7) 0.0215(7) -0.0053(6) -0.0053(6) -0.0021(6)
C12A 0.0250(7) 0.0313(8) 0.0200(7) -0.0046(6) -0.0031(6) -0.0094(6)
C13A 0.0382(9) 0.0230(7) 0.0219(7) -0.0023(6) -0.0057(6) -0.0125(6)
C14A 0.0319(8) 0.0182(7) 0.0237(7) -0.0033(6) -0.0078(6) -0.0029(6)
C15A 0.0250(7) 0.0200(7) 0.0207(7) -0.0052(5) -0.0071(5) -0.0040(6)
Cl1B 0.02491(19) 0.02583(19) 0.0406(2) -0.00593(15) 0.00113(15) -0.00991(15)
Cl2B 0.02922(19) 0.01657(16) 0.02877(18) -0.00214(13) -0.00824(14) -0.00513(13)
N1B 0.0254(6) 0.0197(6) 0.0283(6) -0.0073(5) -0.0036(5) -0.0025(5)
N2B 0.0216(6) 0.0198(6) 0.0270(6) -0.0041(5) -0.0049(5) -0.0034(5)
C1B 0.0234(7) 0.0129(6) 0.0289(7) -0.0051(5) -0.0071(6) 0.0002(5)
C2B 0.0295(8) 0.0180(7) 0.0314(8) -0.0075(6) -0.0100(6) -0.0021(6)
C3B 0.0243(8) 0.0183(7) 0.0413(9) -0.0060(6) -0.0119(6) -0.0042(6)
C4B 0.0216(7) 0.0155(7) 0.0344(8) -0.0019(6) -0.0037(6) -0.0019(5)
C5B 0.0255(7) 0.0159(7) 0.0263(7) -0.0031(5) -0.0073(6) -0.0020(6)
C6B 0.0221(7) 0.0119(6) 0.0289(7) -0.0031(5) -0.0088(6) 0.0003(5)
C7B 0.0262(7) 0.0199(7) 0.0264(7) -0.0015(6) -0.0089(6) -0.0055(6)
C8B 0.0221(7) 0.0220(7) 0.0342(8) -0.0074(6) -0.0030(6) -0.0019(6)
C9B 0.0293(8) 0.0220(7) 0.0241(7) -0.0071(6) -0.0026(6) -0.0054(6)
C10B 0.0204(7) 0.0208(7) 0.0224(7) -0.0057(5) 0.0012(5) -0.0068(5)
C11B 0.0222(7) 0.0240(7) 0.0204(7) -0.0040(5) -0.0016(5) -0.0078(6)
C12B 0.0196(7) 0.0193(7) 0.0261(7) -0.0016(5) -0.0007(5) -0.0063(5)
C13B 0.0217(7) 0.0203(7) 0.0259(7) -0.0074(6) 0.0005(6) -0.0082(6)
C14B 0.0211(7) 0.0246(7) 0.0221(7) -0.0053(6) -0.0011(5) -0.0097(6)
C15B 0.0170(7) 0.0211(7) 0.0229(7) -0.0035(5) -0.0001(5) -0.0062(5)

loop_
_atom_type_symbol
_atom_type_description
_atom_type_scat_dispersion_real
_atom_type_scat_dispersion_imag
_atom_type_scat_source
C C 0.0033 0.0016 'International Tables Vol C Tables 4.2.6.8 and 6.1.1.4'
H H 0.0000 0.0000 'International Tables Vol C Tables 4.2.6.8 and 6.1.1.4'
N N 0.0061 0.0033 'International Tables Vol C Tables 4.2.6.8 and 6.1.1.4'
Cl Cl 0.1484 0.1585 'International Tables Vol C Tables 4.2.6.8 and 6.1.1.4'

loop_
_geom_angle_atom_site_label_1
_geom_angle_atom_site_label_2
_geom_angle_atom_site_label_3
_geom_angle
C1A N1A C8A 110.75(11)
C1A N1A C9A 112.70(11)
C8A N1A C9A 106.75(11)
C15A N2A C8A 110.96(11)
C15A N2A C7A 112.79(11)
C8A N2A C7A 107.47(12)
C2A C1A C6A 119.50(13)
C2A C1A N1A 119.21(12)
C6A C1A N1A 121.29(12)
C3A C2A C1A 121.03(13)
C3A C2A H2A 119.5
C1A C2A H2A 119.5
C2A C3A C4A 118.51(14)
C2A C3A H3A 120.7
C4A C3A H3A 120.7
C5A C4A C3A 121.56(13)
C5A C4A Cl1A 118.70(11)
C3A C4A Cl1A 119.73(12)
C4A C5A C6A 119.92(13)
C4A C5A H5A 120.0
C6A C5A H5A 120.0
C5A C6A C1A 119.46(13)
C5A C6A C7A 119.66(13)
C1A C6A C7A 120.87(13)
N2A C7A C6A 111.75(11)
N2A C7A H7A1 109.3
C6A C7A H7A1 109.3
N2A C7A H7A2 109.3
C6A C7A H7A2 109.3
H7A1 C7A H7A2 107.9
N2A C8A N1A 112.07(11)
N2A C8A H8A1 109.2
N1A C8A H8A1 109.2
N2A C8A H8A2 109.2
N1A C8A H8A2 109.2
H8A1 C8A H8A2 107.9
N1A C9A C10A 112.25(11)
N1A C9A H9A1 109.2
C10A C9A H9A1 109.2
N1A C9A H9A2 109.2
C10A C9A H9A2 109.2
H9A1 C9A H9A2 107.9
C11A C10A C15A 119.41(13)
C11A C10A C9A 120.21(12)
C15A C10A C9A 120.33(13)
C12A C11A C10A 119.82(13)
C12A C11A H11A 120.1
C10A C11A H11A 120.1
C11A C12A C13A 121.29(14)
C11A C12A Cl2A 119.62(11)
C13A C12A Cl2A 119.09(11)
C14A C13A C12A 118.99(13)
C14A C13A H13A 120.5
C12A C13A H13A 120.5
C13A C14A C15A 120.84(13)
C13A C14A H14A 119.6
C15A C14A H14A 119.6
C14A C15A C10A 119.51(13)
C14A C15A N2A 119.09(12)
C10A C15A N2A 121.39(13)
C1B N1B C8B 110.69(11)
C1B N1B C9B 112.99(11)
C8B N1B C9B 107.47(11)
C15B N2B C8B 110.58(11)
C15B N2B C7B 112.58(11)
C8B N2B C7B 107.57(11)
C2B C1B C6B 119.41(13)
C2B C1B N1B 118.76(13)
C6B C1B N1B 121.79(13)
C3B C2B C1B 121.34(14)
C3B C2B H2B 119.3
C1B C2B H2B 119.3
C2B C3B C4B 118.52(13)
C2B C3B H3B 120.7
C4B C3B H3B 120.7
C5B C4B C3B 121.39(14)
C5B C4B Cl1B 118.56(11)
C3B C4B Cl1B 120.05(11)
C4B C5B C6B 120.15(13)
C4B C5B H5B 119.9
C6B C5B H5B 119.9
C5B C6B C1B 119.18(13)
C5B C6B C7B 120.48(12)
C1B C6B C7B 120.34(13)
N2B C7B C6B 111.76(11)
N2B C7B H7B1 109.3
C6B C7B H7B1 109.3
N2B C7B H7B2 109.3
C6B C7B H7B2 109.3
H7B1 C7B H7B2 107.9
N2B C8B N1B 111.90(11)
N2B C8B H8B1 109.2
N1B C8B H8B1 109.2
N2B C8B H8B2 109.2
N1B C8B H8B2 109.2
H8B1 C8B H8B2 107.9
N1B C9B C10B 111.54(11)
N1B C9B H9B1 109.3
C10B C9B H9B1 109.3
N1B C9B H9B2 109.3
C10B C9B H9B2 109.3
H9B1 C9B H9B2 108.0
C11B C10B C15B 119.37(13)
C11B C10B C9B 120.05(12)
C15B C10B C9B 120.56(12)
C12B C11B C10B 119.74(13)
C12B C11B H11B 120.1
C10B C11B H11B 120.1
C11B C12B C13B 121.32(13)
C11B C12B Cl2B 118.91(11)
C13B C12B Cl2B 119.78(11)
C14B C13B C12B 119.10(13)
C14B C13B H13B 120.4
C12B C13B H13B 120.4
C13B C14B C15B 120.55(13)
C13B C14B H14B 119.7
C15B C14B H14B 119.7
C14B C15B C10B 119.83(13)
C14B C15B N2B 118.31(12)
C10B C15B N2B 121.85(12)

loop_
_geom_bond_atom_site_label_1
_geom_bond_atom_site_label_2
_geom_bond_distance
Cl1A C4A 1.7634(15)
Cl2A C12A 1.7602(15)
N1A C1A 1.4439(18)
N1A C8A 1.4655(18)
N1A C9A 1.4721(18)
N2A C15A 1.4297(18)
N2A C8A 1.4610(19)
N2A C7A 1.4706(19)
C1A C2A 1.392(2)
C1A C6A 1.4001(19)
C2A C3A 1.384(2)
C2A H2A 0.9500
C3A C4A 1.389(2)
C3A H3A 0.9500
C4A C5A 1.374(2)
C5A C6A 1.391(2)
C5A H5A 0.9500
C6A C7A 1.508(2)
C7A H7A1 0.9900
C7A H7A2 0.9900
C8A H8A1 0.9900
C8A H8A2 0.9900
C9A C10A 1.5183(19)
C9A H9A1 0.9900
C9A H9A2 0.9900
C10A C11A 1.391(2)
C10A C15A 1.4007(19)
C11A C12A 1.378(2)
C11A H11A 0.9500
C12A C13A 1.389(2)
C13A C14A 1.376(2)
C13A H13A 0.9500
C14A C15A 1.395(2)
C14A H14A 0.9500
Cl1B C4B 1.7619(15)
Cl2B C12B 1.7542(14)
N1B C1B 1.4331(19)
N1B C8B 1.4643(19)
N1B C9B 1.4735(18)
N2B C15B 1.4359(18)
N2B C8B 1.4633(18)
N2B C7B 1.4678(18)
C1B C2B 1.394(2)
C1B C6B 1.4000(19)
C2B C3B 1.381(2)
C2B H2B 0.9500
C3B C4B 1.385(2)
C3B H3B 0.9500
C4B C5B 1.380(2)
C5B C6B 1.391(2)
C5B H5B 0.9500
C6B C7B 1.5196(19)
C7B H7B1 0.9900
C7B H7B2 0.9900
C8B H8B1 0.9900
C8B H8B2 0.9900
C9B C10B 1.5169(19)
C9B H9B1 0.9900
C9B H9B2 0.9900
C10B C11B 1.393(2)
C10B C15B 1.3964(19)
C11B C12B 1.380(2)
C11B H11B 0.9500
C12B C13B 1.384(2)
C13B C14B 1.382(2)
C13B H13B 0.9500
C14B C15B 1.3939(19)
C14B H14B 0.9500

loop_
_geom_torsion_atom_site_label_1
_geom_torsion_atom_site_label_2
_geom_torsion_atom_site_label_3
_geom_torsion_atom_site_label_4
_geom_torsion
C8A N1A C1A C2A 164.47(12)
C9A N1A C1A C2A -76.02(15)
C8A N1A C1A C6A -14.60(17)
C9A N1A C1A C6A 104.91(14)
C6A C1A C2A C3A 0.8(2)
N1A C1A C2A C3A -178.28(13)
C1A C2A C3A C4A 0.5(2)
C2A C3A C4A C5A -1.1(2)
C2A C3A C4A Cl1A 179.88(11)
C3A C4A C5A C6A 0.4(2)
Cl1A C4A C5A C6A 179.43(11)
C4A C5A C6A C1A 0.9(2)
C4A C5A C6A C7A -177.65(13)
C2A C1A C6A C5A -1.5(2)
N1A C1A C6A C5A 177.57(12)
C2A C1A C6A C7A 177.06(13)
N1A C1A C6A C7A -3.9(2)
C15A N2A C7A C6A -74.75(15)
C8A N2A C7A C6A 47.86(15)
C5A C6A C7A N2A 164.92(12)
C1A C6A C7A N2A -13.63(19)
C15A N2A C8A N1A 53.25(16)
C7A N2A C8A N1A -70.49(15)
C1A N1A C8A N2A 52.20(15)
C9A N1A C8A N2A -70.83(14)
C1A N1A C9A C10A -75.66(14)
C8A N1A C9A C10A 46.15(15)
N1A C9A C10A C11A 166.97(12)
N1A C9A C10A C15A -10.41(18)
C15A C10A C11A C12A 2.7(2)
C9A C10A C11A C12A -174.72(12)
C10A C11A C12A C13A 0.6(2)
C10A C11A C12A Cl2A -178.95(10)
C11A C12A C13A C14A -2.3(2)
Cl2A C12A C13A C14A 177.28(11)
C12A C13A C14A C15A 0.6(2)
C13A C14A C15A C10A 2.6(2)
C13A C14A C15A N2A -176.97(12)
C11A C10A C15A C14A -4.2(2)
C9A C10A C15A C14A 173.16(13)
C11A C10A C15A N2A 175.31(12)
C9A C10A C15A N2A -7.29(19)
C8A N2A C15A C14A 166.19(12)
C7A N2A C15A C14A -73.17(16)
C8A N2A C15A C10A -13.36(18)
C7A N2A C15A C10A 107.28(14)
C8B N1B C1B C2B -162.61(12)
C9B N1B C1B C2B 76.81(15)
C8B N1B C1B C6B 14.82(17)
C9B N1B C1B C6B -105.77(14)
C6B C1B C2B C3B -1.6(2)
N1B C1B C2B C3B 175.93(12)
C1B C2B C3B C4B 0.4(2)
C2B C3B C4B C5B 0.5(2)
C2B C3B C4B Cl1B -179.96(10)
C3B C4B C5B C6B -0.3(2)
Cl1B C4B C5B C6B -179.87(10)
C4B C5B C6B C1B -0.79(19)
C4B C5B C6B C7B 178.74(12)
C2B C1B C6B C5B 1.70(19)
N1B C1B C6B C5B -175.71(12)
C2B C1B C6B C7B -177.83(12)
N1B C1B C6B C7B 4.77(19)
C15B N2B C7B C6B 75.12(14)
C8B N2B C7B C6B -46.96(14)
C5B C6B C7B N2B -167.26(12)
C1B C6B C7B N2B 12.26(17)
C15B N2B C8B N1B -52.62(15)
C7B N2B C8B N1B 70.69(14)
C1B N1B C8B N2B -52.92(15)
C9B N1B C8B N2B 70.90(14)
C1B N1B C9B C10B 75.50(15)
C8B N1B C9B C10B -46.90(15)
N1B C9B C10B C11B -167.25(12)
N1B C9B C10B C15B 11.55(18)
C15B C10B C11B C12B -2.0(2)
C9B C10B C11B C12B 176.85(12)
C10B C11B C12B C13B -0.7(2)
C10B C11B C12B Cl2B 179.89(10)
C11B C12B C13B C14B 1.8(2)
Cl2B C12B C13B C14B -178.78(10)
C12B C13B C14B C15B -0.2(2)
C13B C14B C15B C10B -2.4(2)
C13B C14B C15B N2B 176.30(12)
C11B C10B C15B C14B 3.4(2)
C9B C10B C15B C14B -175.36(12)
C11B C10B C15B N2B -175.16(12)
C9B C10B C15B N2B 6.0(2)
C8B N2B C15B C14B -164.84(12)
C7B N2B C15B C14B 74.80(15)
C8B N2B C15B C10B 13.79(18)
C7B N2B C15B C10B -106.57(14)
